data_7152754
loop_
_publ_author_name
'Wu, Lei'
'Sun, Jing'
'Yan, Chao-Guo'

_publ_section_title
;
 Facile synthesis of spiro[indoline-3,3'-pyrrolo[1,2-a]quinolines] and
 spiro[indoline-3,1'-pyrrolo[2,1-a]isoquinolines] via 1,3-dipolar
 cycloaddition reactions of heteroaromatic ammonium salts with
 3-phenacylideneoxindoles.
;
_journal_issue 47
_journal_name_full 'Organic &amp; biomolecular chemistry'
_journal_page_first 9452
_journal_page_last 9463
_journal_paper_doi 10.1039/c2ob26849c
_journal_volume 10
_journal_year 2012
_chemical_formula_moiety 'C34 H25 F N2 O3 '
_chemical_formula_sum 'C34 H25 F N2 O3'
_chemical_formula_weight 528.56
_chemical_name_systematic
;
?
;
_space_group_IT_number 14
_symmetry_cell_setting monoclinic
_symmetry_space_group_name_Hall '-P 2ybc'
_symmetry_space_group_name_H-M 'P 1 21/c 1'
_atom_sites_solution_hydrogens geom
_atom_sites_solution_primary direct
_atom_sites_solution_secondary difmap
_audit_creation_method SHELXL-97
_cell_angle_alpha 90.00
_cell_angle_beta 107.588(4)
_cell_angle_gamma 90.00
_cell_formula_units_Z 4
_cell_length_a 10.5214(14)
_cell_length_b 9.2191(12)
_cell_length_c 32.976(4)
_cell_measurement_reflns_used 3809
_cell_measurement_temperature 296(2)
_cell_measurement_theta_max 20.74
_cell_measurement_theta_min 2.56
_cell_volume 3049.1(7)
_computing_cell_refinement 'Bruker SMART'
_computing_data_collection 'Bruker SMART'
_computing_data_reduction 'Bruker SAINT'
_computing_molecular_graphics 'Bruker SHELXTL'
_computing_publication_material 'Bruker SHELXTL'
_computing_structure_refinement 'SHELXL-97 (Sheldrick, 1997)'
_computing_structure_solution 'SHELXS-97 (Sheldrick, 1990)'
_diffrn_ambient_temperature 296(2)
_diffrn_measured_fraction_theta_full 0.992
_diffrn_measured_fraction_theta_max 0.992
_diffrn_measurement_device_type 'CCD area detector'
_diffrn_measurement_method 'phi and omega scans'
_diffrn_radiation_monochromator graphite
_diffrn_radiation_source 'fine-focus sealed tube'
_diffrn_radiation_type MoK\a
_diffrn_radiation_wavelength 0.71073
_diffrn_reflns_av_R_equivalents 0.0379
_diffrn_reflns_av_sigmaI/netI 0.0432
_diffrn_reflns_limit_h_max 13
_diffrn_reflns_limit_h_min -12
_diffrn_reflns_limit_k_max 12
_diffrn_reflns_limit_k_min -12
_diffrn_reflns_limit_l_max 43
_diffrn_reflns_limit_l_min -43
_diffrn_reflns_number 26244
_diffrn_reflns_theta_full 27.63
_diffrn_reflns_theta_max 27.63
_diffrn_reflns_theta_min 2.03
_exptl_absorpt_coefficient_mu 0.078
_exptl_absorpt_correction_T_max 0.9830
_exptl_absorpt_correction_T_min 0.9755
_exptl_absorpt_correction_type multi-scan
_exptl_absorpt_process_details sadabs
_exptl_crystal_density_diffrn 1.151
_exptl_crystal_density_method 'not measured'
_exptl_crystal_F_000 1104
_exptl_crystal_size_max 0.32
_exptl_crystal_size_mid 0.28
_exptl_crystal_size_min 0.22
_platon_squeeze_details
;
;
_refine_diff_density_max 0.498
_refine_diff_density_min -0.173
_refine_diff_density_rms 0.042
_refine_ls_extinction_method none
_refine_ls_goodness_of_fit_ref 1.058
_refine_ls_hydrogen_treatment constr
_refine_ls_matrix_type full
_refine_ls_number_parameters 362
_refine_ls_number_reflns 7040
_refine_ls_number_restraints 0
_refine_ls_restrained_S_all 1.058
_refine_ls_R_factor_all 0.1111
_refine_ls_R_factor_gt 0.0607
_refine_ls_shift/su_max 0.000
_refine_ls_shift/su_mean 0.000
_refine_ls_structure_factor_coef Fsqd
_refine_ls_weighting_details 'calc w=1/[\s^2^(Fo^2^)+(0.1016P)^2^+0.0000P] where P=(Fo^2^+2Fc^2^)/3'
_refine_ls_weighting_scheme calc
_refine_ls_wR_factor_gt 0.1838
_refine_ls_wR_factor_ref 0.2059
_reflns_number_gt 3611
_reflns_number_total 7088
_reflns_threshold_expression >2sigma(I)
_cod_data_source_file c2ob26849c.txt
_cod_data_source_block 2d
_cod_depositor_comments
;
The following automatic conversions were performed:

'_symmetry_cell_setting' value 'Monoclinic' changed to 'monoclinic'
according to /home/saulius/struct/CIF-dictionaries/cif_core.dic
dictionary named 'cif_core.dic' version 2.4.2 from 2011-04-26.

Automatic conversion script
Id: cif_fix_values 1891 2012-01-12 08:04:46Z andrius 
;
_cod_original_sg_symbol_H-M 'P 21/c'
_cod_original_formula_sum 'C34 H25 F N2 O3 '
_cod_database_code 7152754

loop_
_symmetry_equiv_pos_as_xyz
'x, y, z'
'-x, y+1/2, -z+1/2'
'-x, -y, -z'
'x, -y-1/2, z-1/2'

loop_
_atom_site_label
_atom_site_type_symbol
_atom_site_fract_x
_atom_site_fract_y
_atom_site_fract_z
_atom_site_U_iso_or_equiv
_atom_site_adp_type
_atom_site_occupancy
_atom_site_symmetry_multiplicity
_atom_site_calc_flag
_atom_site_refinement_flags
C1 C 0.5427(2) -0.0658(2) 0.86110(6) 0.0582(6) Uani 1 1 d .
H1 H 0.5952 -0.1553 0.8650 0.070 Uiso 1 1 calc R
C2 C 0.4496(3) -0.0754(3) 0.88821(8) 0.0691(7) Uani 1 1 d .
C3 C 0.5022(3) -0.1179(3) 0.93041(9) 0.0905(9) Uani 1 1 d .
H3 H 0.5915 -0.1444 0.9408 0.109 Uiso 1 1 calc R
C4 C 0.4240(5) -0.1212(4) 0.95664(12) 0.1178(13) Uani 1 1 d .
H4 H 0.4591 -0.1523 0.9846 0.141 Uiso 1 1 calc R
C5 C 0.2927(5) -0.0784(4) 0.94155(16) 0.1186(13) Uani 1 1 d .
H5 H 0.2404 -0.0760 0.9598 0.142 Uiso 1 1 calc R
C6 C 0.2385(4) -0.0393(4) 0.89962(15) 0.1089(11) Uani 1 1 d .
H6 H 0.1491 -0.0129 0.8896 0.131 Uiso 1 1 calc R
C7 C 0.3165(3) -0.0386(3) 0.87172(10) 0.0819(8) Uani 1 1 d .
C8 C 0.2655(3) 0.0026(4) 0.82704(11) 0.0982(10) Uani 1 1 d .
H8 H 0.1776 0.0333 0.8160 0.118 Uiso 1 1 calc R
C9 C 0.3426(3) -0.0033(3) 0.80217(9) 0.0806(8) Uani 1 1 d .
H9 H 0.3068 0.0247 0.7739 0.097 Uiso 1 1 calc R
C10 C 0.5681(2) -0.0021(2) 0.79485(6) 0.0580(6) Uani 1 1 d .
H10 H 0.5241 0.0605 0.7707 0.070 Uiso 1 1 calc R
C11 C 0.6382(2) -0.1260(3) 0.77997(6) 0.0620(6) Uani 1 1 d .
C12 C 0.7311(3) -0.0865(3) 0.75558(7) 0.0667(6) Uani 1 1 d .
C13 C 0.8390(3) -0.1755(3) 0.75781(10) 0.0896(8) Uani 1 1 d .
H13 H 0.8502 -0.2603 0.7737 0.107 Uiso 1 1 calc R
C14 C 0.9291(4) -0.1410(5) 0.73708(14) 0.1189(12) Uani 1 1 d .
H14 H 1.0010 -0.2022 0.7391 0.143 Uiso 1 1 calc R
C15 C 0.9146(5) -0.0174(5) 0.71340(12) 0.1182(12) Uani 1 1 d .
H15 H 0.9764 0.0056 0.6993 0.142 Uiso 1 1 calc R
C16 C 0.8062(5) 0.0746(4) 0.71034(10) 0.1108(11) Uani 1 1 d .
H16 H 0.7959 0.1592 0.6943 0.133 Uiso 1 1 calc R
C17 C 0.7143(3) 0.0392(3) 0.73135(8) 0.0828(8) Uani 1 1 d .
H17 H 0.6416 0.0995 0.7292 0.099 Uiso 1 1 calc R
C18 C 0.6760(2) 0.0865(2) 0.82873(6) 0.0515(5) Uani 1 1 d .
H18 H 0.7632 0.0422 0.8319 0.062 Uiso 1 1 calc R
C19 C 0.6836(2) 0.2463(2) 0.81759(6) 0.0589(6) Uani 1 1 d .
C20 C 0.8005(2) 0.3320(2) 0.84273(6) 0.0575(6) Uani 1 1 d .
C21 C 0.7841(3) 0.4798(3) 0.84778(8) 0.0771(7) Uani 1 1 d .
H21 H 0.7016 0.5229 0.8353 0.093 Uiso 1 1 calc R
C22 C 0.8888(4) 0.5620(3) 0.87106(10) 0.0919(9) Uani 1 1 d .
H22 H 0.8754 0.6603 0.8746 0.110 Uiso 1 1 calc R
C23 C 1.0135(4) 0.5039(3) 0.88946(9) 0.0860(9) Uani 1 1 d .
C24 C 1.1294(4) 0.5975(4) 0.91457(14) 0.1349(15) Uani 1 1 d .
H24A H 1.2083 0.5390 0.9242 0.202 Uiso 1 1 calc R
H24B H 1.1092 0.6388 0.9386 0.202 Uiso 1 1 calc R
H24C H 1.1441 0.6739 0.8967 0.202 Uiso 1 1 calc R
C25 C 1.0311(3) 0.3583(3) 0.88379(9) 0.0827(8) Uani 1 1 d .
H25 H 1.1151 0.3173 0.8954 0.099 Uiso 1 1 calc R
C26 C 0.9254(2) 0.2710(3) 0.86102(8) 0.0697(6) Uani 1 1 d .
H26 H 0.9386 0.1723 0.8581 0.084 Uiso 1 1 calc R
C27 C 0.6429(2) 0.0679(2) 0.87154(6) 0.0517(5) Uani 1 1 d .
C28 C 0.7688(2) 0.0288(2) 0.90806(6) 0.0544(5) Uani 1 1 d .
C29 C 0.6755(2) 0.2249(3) 0.93021(7) 0.0614(6) Uani 1 1 d .
C30 C 0.6568(3) 0.3375(3) 0.95484(8) 0.0848(8) Uani 1 1 d .
H30 H 0.7136 0.3520 0.9822 0.102 Uiso 1 1 calc R
C31 C 0.5504(4) 0.4286(3) 0.93741(11) 0.0997(10) Uani 1 1 d .
H31 H 0.5335 0.5059 0.9532 0.120 Uiso 1 1 calc R
C32 C 0.4703(3) 0.4049(3) 0.89709(10) 0.0922(9) Uani 1 1 d .
C33 C 0.4871(2) 0.2931(3) 0.87171(8) 0.0724(7) Uani 1 1 d .
H33 H 0.4298 0.2803 0.8443 0.087 Uiso 1 1 calc R
C34 C 0.5935(2) 0.2002(2) 0.88888(6) 0.0562(5) Uani 1 1 d .
F1 F 0.3681(2) 0.5001(3) 0.88008(7) 0.1469(9) Uani 1 1 d .
N1 N 0.47281(18) -0.0484(2) 0.81562(5) 0.0630(5) Uani 1 1 d .
N2 N 0.77700(19) 0.1197(2) 0.94068(5) 0.0642(5) Uani 1 1 d .
H2 H 0.8371 0.1140 0.9650 0.077 Uiso 1 1 d R
O1 O 0.62668(17) -0.25158(18) 0.79065(5) 0.0770(5) Uani 1 1 d .
O2 O 0.59325(19) 0.30406(19) 0.79037(5) 0.0858(6) Uani 1 1 d .
O3 O 0.84515(16) -0.07059(18) 0.90778(5) 0.0694(5) Uani 1 1 d .

loop_
_atom_site_aniso_label
_atom_site_aniso_U_11
_atom_site_aniso_U_22
_atom_site_aniso_U_33
_atom_site_aniso_U_23
_atom_site_aniso_U_13
_atom_site_aniso_U_12
C1 0.0608(13) 0.0572(13) 0.0463(11) -0.0025(9) 0.0007(10) -0.0041(10)
C2 0.0822(18) 0.0598(14) 0.0636(14) -0.0066(11) 0.0196(13) -0.0187(13)
C3 0.110(2) 0.095(2) 0.0683(16) 0.0016(14) 0.0300(16) -0.0350(17)
C4 0.166(4) 0.117(3) 0.083(2) -0.0182(19) 0.056(3) -0.066(3)
C5 0.149(4) 0.107(3) 0.125(3) -0.025(2) 0.081(3) -0.048(3)
C6 0.108(3) 0.082(2) 0.155(4) -0.009(2) 0.067(3) -0.0168(18)
C7 0.085(2) 0.0683(17) 0.097(2) -0.0043(14) 0.0352(17) -0.0049(14)
C8 0.0619(17) 0.111(2) 0.114(3) 0.014(2) 0.0138(18) 0.0061(16)
C9 0.0628(16) 0.0910(19) 0.0728(16) 0.0093(14) -0.0024(14) -0.0014(14)
C10 0.0645(13) 0.0577(13) 0.0406(10) 0.0026(9) -0.0012(9) -0.0026(11)
C11 0.0706(15) 0.0580(14) 0.0428(11) -0.0067(10) -0.0047(10) -0.0009(12)
C12 0.0797(16) 0.0639(15) 0.0507(12) -0.0134(11) 0.0110(11) -0.0045(13)
C13 0.096(2) 0.085(2) 0.0846(19) -0.0123(15) 0.0228(17) -0.0003(17)
C14 0.109(3) 0.133(3) 0.124(3) -0.022(3) 0.048(2) 0.001(2)
C15 0.138(3) 0.130(3) 0.101(3) -0.024(2) 0.057(2) -0.027(3)
C16 0.155(3) 0.102(3) 0.082(2) -0.0062(17) 0.045(2) -0.027(3)
C17 0.106(2) 0.0791(18) 0.0645(15) -0.0041(13) 0.0268(15) -0.0033(16)
C18 0.0572(12) 0.0491(12) 0.0383(10) -0.0017(8) -0.0006(9) 0.0015(9)
C19 0.0741(14) 0.0541(13) 0.0405(10) 0.0063(9) 0.0052(10) 0.0049(11)
C20 0.0814(16) 0.0467(12) 0.0441(11) 0.0012(9) 0.0183(11) -0.0031(11)
C21 0.105(2) 0.0528(14) 0.0752(16) -0.0003(12) 0.0303(15) 0.0000(14)
C22 0.137(3) 0.0500(16) 0.099(2) -0.0145(14) 0.051(2) -0.0224(18)
C23 0.111(2) 0.078(2) 0.0792(18) -0.0292(15) 0.0446(17) -0.0404(18)
C24 0.144(3) 0.126(3) 0.143(3) -0.062(2) 0.057(3) -0.077(3)
C25 0.0791(17) 0.0839(19) 0.0825(18) -0.0125(15) 0.0205(14) -0.0195(15)
C26 0.0741(16) 0.0591(14) 0.0711(15) -0.0032(11) 0.0146(12) -0.0089(13)
C27 0.0575(12) 0.0499(12) 0.0383(10) 0.0013(8) 0.0002(9) -0.0008(10)
C28 0.0619(13) 0.0517(12) 0.0413(10) 0.0047(9) 0.0032(9) -0.0016(11)
C29 0.0707(14) 0.0625(14) 0.0465(11) -0.0046(10) 0.0111(10) -0.0061(12)
C30 0.105(2) 0.0835(19) 0.0583(14) -0.0197(13) 0.0129(14) -0.0011(17)
C31 0.125(3) 0.085(2) 0.091(2) -0.0207(16) 0.035(2) 0.025(2)
C32 0.099(2) 0.083(2) 0.0860(19) -0.0086(15) 0.0148(16) 0.0334(17)
C33 0.0714(15) 0.0732(16) 0.0632(14) -0.0050(12) 0.0061(12) 0.0105(13)
C34 0.0601(13) 0.0555(13) 0.0455(11) -0.0016(9) 0.0047(9) -0.0022(11)
F1 0.1429(17) 0.1416(18) 0.1374(17) -0.0238(14) 0.0141(14) 0.0809(15)
N1 0.0572(11) 0.0691(12) 0.0493(10) -0.0015(8) -0.0039(8) -0.0039(10)
N2 0.0745(12) 0.0626(12) 0.0394(9) -0.0009(8) -0.0070(8) -0.0007(10)
O1 0.0987(13) 0.0562(10) 0.0654(10) -0.0001(8) 0.0088(9) -0.0035(9)
O2 0.1106(14) 0.0656(10) 0.0574(10) 0.0112(8) -0.0106(9) 0.0100(10)
O3 0.0736(10) 0.0679(11) 0.0524(9) 0.0057(7) -0.0025(7) 0.0121(9)

loop_
_atom_type_symbol
_atom_type_description
_atom_type_scat_dispersion_real
_atom_type_scat_dispersion_imag
_atom_type_scat_source
C C 0.0033 0.0016 'International Tables Vol C Tables 4.2.6.8 and 6.1.1.4'
H H 0.0000 0.0000 'International Tables Vol C Tables 4.2.6.8 and 6.1.1.4'
F F 0.0171 0.0103 'International Tables Vol C Tables 4.2.6.8 and 6.1.1.4'
N N 0.0061 0.0033 'International Tables Vol C Tables 4.2.6.8 and 6.1.1.4'
O O 0.0106 0.0060 'International Tables Vol C Tables 4.2.6.8 and 6.1.1.4'

loop_
_geom_angle_atom_site_label_1
_geom_angle_atom_site_label_2
_geom_angle_atom_site_label_3
_geom_angle
N1 C1 C2 113.32(18)
N1 C1 C27 103.39(16)
C2 C1 C27 114.96(17)
N1 C1 H1 108.3
C2 C1 H1 108.3
C27 C1 H1 108.3
C7 C2 C3 120.9(3)
C7 C2 C1 120.8(2)
C3 C2 C1 118.3(2)
C4 C3 C2 120.5(3)
C4 C3 H3 119.8
C2 C3 H3 119.8
C3 C4 C5 119.8(4)
C3 C4 H4 120.1
C5 C4 H4 120.1
C6 C5 C4 120.3(4)
C6 C5 H5 119.8
C4 C5 H5 119.8
C5 C6 C7 120.8(4)
C5 C6 H6 119.6
C7 C6 H6 119.6
C2 C7 C6 117.6(3)
C2 C7 C8 118.8(3)
C6 C7 C8 123.5(3)
C9 C8 C7 120.7(3)
C9 C8 H8 119.7
C7 C8 H8 119.7
C8 C9 N1 123.7(3)
C8 C9 H9 118.2
N1 C9 H9 118.2
N1 C10 C11 114.02(19)
N1 C10 C18 105.97(17)
C11 C10 C18 107.78(17)
N1 C10 H10 109.6
C11 C10 H10 109.6
C18 C10 H10 109.6
O1 C11 C12 121.6(2)
O1 C11 C10 121.1(2)
C12 C11 C10 117.0(2)
C13 C12 C17 119.0(3)
C13 C12 C11 119.3(2)
C17 C12 C11 121.7(2)
C14 C13 C12 121.2(3)
C14 C13 H13 119.4
C12 C13 H13 119.4
C15 C14 C13 120.5(4)
C15 C14 H14 119.7
C13 C14 H14 119.7
C14 C15 C16 119.7(4)
C14 C15 H15 120.1
C16 C15 H15 120.1
C17 C16 C15 119.8(3)
C17 C16 H16 120.1
C15 C16 H16 120.1
C16 C17 C12 119.8(3)
C16 C17 H17 120.1
C12 C17 H17 120.1
C19 C18 C10 114.36(16)
C19 C18 C27 111.46(16)
C10 C18 C27 106.02(17)
C19 C18 H18 108.3
C10 C18 H18 108.3
C27 C18 H18 108.3
O2 C19 C20 120.7(2)
O2 C19 C18 121.0(2)
C20 C19 C18 118.25(17)
C26 C20 C21 118.7(2)
C26 C20 C19 122.9(2)
C21 C20 C19 118.4(2)
C22 C21 C20 120.2(3)
C22 C21 H21 119.9
C20 C21 H21 119.9
C21 C22 C23 122.1(3)
C21 C22 H22 119.0
C23 C22 H22 119.0
C25 C23 C22 118.0(3)
C25 C23 C24 120.6(4)
C22 C23 C24 121.4(3)
C23 C24 H24A 109.5
C23 C24 H24B 109.5
H24A C24 H24B 109.5
C23 C24 H24C 109.5
H24A C24 H24C 109.5
H24B C24 H24C 109.5
C23 C25 C26 121.2(3)
C23 C25 H25 119.4
C26 C25 H25 119.4
C20 C26 C25 119.8(2)
C20 C26 H26 120.1
C25 C26 H26 120.1
C34 C27 C28 101.92(16)
C34 C27 C18 116.81(16)
C28 C27 C18 110.99(17)
C34 C27 C1 115.34(18)
C28 C27 C1 110.22(16)
C18 C27 C1 101.78(15)
O3 C28 N2 126.18(19)
O3 C28 C27 125.61(19)
N2 C28 C27 108.17(19)
C30 C29 C34 123.2(2)
C30 C29 N2 127.8(2)
C34 C29 N2 109.07(19)
C29 C30 C31 117.3(2)
C29 C30 H30 121.3
C31 C30 H30 121.3
C32 C31 C30 119.7(3)
C32 C31 H31 120.2
C30 C31 H31 120.2
C31 C32 F1 118.4(3)
C31 C32 C33 124.1(3)
F1 C32 C33 117.5(3)
C32 C33 C34 116.8(2)
C32 C33 H33 121.6
C34 C33 H33 121.6
C33 C34 C29 118.9(2)
C33 C34 C27 132.40(18)
C29 C34 C27 108.74(18)
C9 N1 C10 121.9(2)
C9 N1 C1 120.5(2)
C10 N1 C1 108.24(16)
C28 N2 C29 111.90(17)
C28 N2 H2 124.0
C29 N2 H2 124.1

loop_
_geom_bond_atom_site_label_1
_geom_bond_atom_site_label_2
_geom_bond_distance
C1 N1 1.466(3)
C1 C2 1.516(3)
C1 C27 1.590(3)
C1 H1 0.9800
C2 C7 1.382(4)
C2 C3 1.390(4)
C3 C4 1.363(5)
C3 H3 0.9300
C4 C5 1.377(6)
C4 H4 0.9300
C5 C6 1.375(5)
C5 H5 0.9300
C6 C7 1.406(5)
C6 H6 0.9300
C7 C8 1.458(4)
C8 C9 1.318(4)
C8 H8 0.9300
C9 N1 1.370(3)
C9 H9 0.9300
C10 N1 1.439(3)
C10 C11 1.519(3)
C10 C18 1.562(3)
C10 H10 0.9800
C11 O1 1.227(3)
C11 C12 1.487(4)
C12 C13 1.384(4)
C12 C17 1.388(4)
C13 C14 1.363(5)
C13 H13 0.9300
C14 C15 1.363(6)
C14 H14 0.9300
C15 C16 1.400(5)
C15 H15 0.9300
C16 C17 1.388(5)
C16 H16 0.9300
C17 H17 0.9300
C18 C19 1.526(3)
C18 C27 1.562(3)
C18 H18 0.9800
C19 O2 1.215(2)
C19 C20 1.486(3)
C20 C26 1.388(3)
C20 C21 1.390(3)
C21 C22 1.365(4)
C21 H21 0.9300
C22 C23 1.377(4)
C22 H22 0.9300
C23 C25 1.375(4)
C23 C24 1.519(4)
C24 H24A 0.9600
C24 H24B 0.9600
C24 H24C 0.9600
C25 C26 1.394(3)
C25 H25 0.9300
C26 H26 0.9300
C27 C34 1.505(3)
C27 C28 1.540(3)
C28 O3 1.220(3)
C28 N2 1.345(3)
C29 C30 1.368(3)
C29 C34 1.394(3)
C29 N2 1.406(3)
C30 C31 1.379(4)
C30 H30 0.9300
C31 C32 1.360(4)
C31 H31 0.9300
C32 F1 1.370(3)
C32 C33 1.372(4)
C33 C34 1.388(3)
C33 H33 0.9300
N2 H2 0.8599

loop_
_platon_squeeze_void_nr
_platon_squeeze_void_average_x
_platon_squeeze_void_average_y
_platon_squeeze_void_average_z
_platon_squeeze_void_volume
_platon_squeeze_void_count_electrons
_platon_squeeze_void_content
1 0.500 0.000 0.500 192 36 ' '
2 1.000 0.500 1.000 192 36 ' '
